data_7153661
loop_
_publ_author_name
'Jiang, Jianbing'
'Vairaprakash, Pothiappan'
'Reddy, Kanumuri Ramesh'
'Sahin, Tuba'
'Pavan, M. Phani'
'Lubian, Elisa'
'Lindsey, Jonathan S.'

_publ_section_title
;
 Hydrophilic tetracarboxy bacteriochlorins for photonics applications.
;
_journal_issue 1
_journal_name_full 'Organic &amp; biomolecular chemistry'
_journal_page_first 86
_journal_page_last 103
_journal_paper_doi 10.1039/c3ob41791c
_journal_volume 12
_journal_year 2014
_chemical_formula_sum 'C8 H9 Br N2 O4'
_chemical_formula_weight 277.08
_chemical_melting_point 423
_chemical_name_common VA_23
_chemical_name_systematic
; 
 3-Bromo-4-(methoxycarbonyl)-2-(2-nitroethyl)pyrrole 
;
_space_group_crystal_system triclinic
_space_group_IT_number 2
_space_group_name_Hall '-P 1'
_space_group_name_H-M_alt 'P -1'
_symmetry_space_group_name_Hall '-P 1'
_symmetry_space_group_name_H-M 'P -1'
_atom_sites_solution_hydrogens geom
_atom_sites_solution_primary direct
_atom_sites_solution_secondary difmap
_cell_angle_alpha 95.852(2)
_cell_angle_beta 105.3520(10)
_cell_angle_gamma 93.7530(10)
_cell_formula_units_Z 2
_cell_length_a 7.3702(2)
_cell_length_b 7.6424(3)
_cell_length_c 9.3429(3)
_cell_measurement_reflns_used 8374
_cell_measurement_temperature 100.(2)
_cell_measurement_theta_max 31.6820
_cell_measurement_theta_min 2.6917
_cell_volume 502.48(3)
_computing_cell_refinement 'SAINT V7.68A (Bruker AXS Inc., 2009)'
_computing_data_collection 'Bruker Instrument Service v2009, 11, 0, 0'
_computing_data_reduction 'SAINT V7.68A (Bruker AXS Inc., 2009)'
_computing_structure_refinement 'SHELXL-97 (Sheldrick, 2008)'
_computing_structure_solution 'SHELXS-97 (Sheldrick, 2008)'
_diffrn_ambient_temperature 100.(2)
_diffrn_detector_area_resol_mean 8.3333
_diffrn_measured_fraction_theta_full 0.982
_diffrn_measured_fraction_theta_max 0.982
_diffrn_measurement_device_type 'Bruker-Nonius X8 Kappa APEX II'
_diffrn_measurement_method 'phi and omega scans'
_diffrn_radiation_monochromator graphite
_diffrn_radiation_type MoK\a
_diffrn_radiation_wavelength 0.71073
_diffrn_reflns_av_R_equivalents 0.0182
_diffrn_reflns_av_sigmaI/netI 0.0150
_diffrn_reflns_limit_h_max 9
_diffrn_reflns_limit_h_min -9
_diffrn_reflns_limit_k_max 9
_diffrn_reflns_limit_k_min -9
_diffrn_reflns_limit_l_max 11
_diffrn_reflns_limit_l_min -11
_diffrn_reflns_number 9158
_diffrn_reflns_theta_full 26.37
_diffrn_reflns_theta_max 26.37
_diffrn_reflns_theta_min 2.28
_diffrn_source 'fine-focus sealed tube'
_exptl_absorpt_coefficient_mu 4.086
_exptl_absorpt_correction_T_max 0.7463
_exptl_absorpt_correction_T_min 0.5915
_exptl_absorpt_correction_type multi-scan
_exptl_absorpt_process_details 'SADABS V2008/1 (Bruker AXS Inc.)'
_exptl_crystal_colour colourless
_exptl_crystal_density_diffrn 1.831
_exptl_crystal_density_method 'not measured'
_exptl_crystal_description block
_exptl_crystal_F_000 276
_exptl_crystal_size_max 0.400
_exptl_crystal_size_mid 0.300
_exptl_crystal_size_min 0.250
_refine_diff_density_max 0.906
_refine_diff_density_min -0.293
_refine_ls_extinction_method none
_refine_ls_goodness_of_fit_ref 1.080
_refine_ls_hydrogen_treatment constr
_refine_ls_matrix_type full
_refine_ls_number_parameters 137
_refine_ls_number_reflns 2021
_refine_ls_number_restraints 0
_refine_ls_restrained_S_all 1.080
_refine_ls_R_factor_all 0.0222
_refine_ls_R_factor_gt 0.0216
_refine_ls_shift/su_max 0.001
_refine_ls_shift/su_mean 0.000
_refine_ls_structure_factor_coef Fsqd
_refine_ls_weighting_details 'calc w=1/[\s^2^(Fo^2^)+(0.0401P)^2^+0.3139P] where P=(Fo^2^+2Fc^2^)/3'
_refine_ls_weighting_scheme calc
_refine_ls_wR_factor_gt 0.0609
_refine_ls_wR_factor_ref 0.0612
_reflns_number_gt 1968
_reflns_number_total 2021
_reflns_threshold_expression >2sigma(I)
_cod_data_source_file c3ob41791c.txt
_cod_data_source_block I
_cod_database_code 7153661

loop_
_space_group_symop_operation_xyz
'x, y, z'
'-x, -y, -z'

loop_
_atom_site_type_symbol
_atom_site_label
_atom_site_fract_x
_atom_site_fract_y
_atom_site_fract_z
_atom_site_U_iso_or_equiv
_atom_site_adp_type
_atom_site_calc_flag
_atom_site_refinement_flags
_atom_site_occupancy
C C1 0.5097(3) 0.3020(2) 0.8838(2) 0.0144(4) Uani d . 1
C C2 0.3256(3) 0.2903(2) 0.8891(2) 0.0139(4) Uani d . 1
C C3 0.3167(3) 0.2277(2) 1.0260(2) 0.0135(4) Uani d . 1
C C4 0.5012(3) 0.2024(3) 1.0995(2) 0.0151(4) Uani d . 1
H H4 0.5416 0.1615 1.1945 0.018 Uiso calc R 1
C C5 0.5985(3) 0.3619(3) 0.7684(2) 0.0168(4) Uani d . 1
H H5A 0.7299 0.4136 0.817 0.02 Uiso calc R 1
H H5B 0.527 0.4543 0.7183 0.02 Uiso calc R 1
C C6 0.5988(3) 0.2074(3) 0.6540(2) 0.0217(4) Uani d . 1
H H6A 0.6703 0.1157 0.7052 0.026 Uiso calc R 1
H H6B 0.4671 0.1553 0.6074 0.026 Uiso calc R 1
C C7 0.1527(3) 0.2048(2) 1.0834(2) 0.0146(4) Uani d . 1
C C8 0.0444(3) 0.1499(3) 1.2928(2) 0.0219(4) Uani d . 1
H H8A -0.0501 0.0553 1.2339 0.033 Uiso calc R 1
H H8B -0.0137 0.2615 1.295 0.033 Uiso calc R 1
H H8C 0.0921 0.1212 1.3951 0.033 Uiso calc R 1
N N1 0.6132(2) 0.2457(2) 1.01291(18) 0.0151(3) Uani d . 1
H H1 0.7361 0.2387 1.0361 0.018 Uiso calc R 1
Br Br1 0.12878(2) 0.35731(2) 0.73883(2) 0.01841(9) Uani d . 1
N N2 0.6848(2) 0.2588(2) 0.53385(19) 0.0190(4) Uani d . 1
O O1 0.7169(3) 0.4142(2) 0.52305(19) 0.0303(4) Uani d . 1
O O2 0.7192(2) 0.1363(2) 0.45136(16) 0.0257(3) Uani d . 1
O O3 -0.0086(2) 0.2198(2) 1.01395(17) 0.0206(3) Uani d . 1
O O4 0.19976(19) 0.16719(19) 1.22522(16) 0.0188(3) Uani d . 1

loop_
_atom_site_aniso_label
_atom_site_aniso_U_11
_atom_site_aniso_U_22
_atom_site_aniso_U_33
_atom_site_aniso_U_12
_atom_site_aniso_U_13
_atom_site_aniso_U_23
C1 0.0131(9) 0.0161(9) 0.0143(9) 0.0019(7) 0.0045(7) 0.0009(7)
C2 0.0118(8) 0.0156(9) 0.0136(9) 0.0018(7) 0.0025(7) 0.0016(7)
C3 0.0120(9) 0.0153(9) 0.0134(9) 0.0022(7) 0.0042(7) 0.0010(7)
C4 0.0120(8) 0.0199(9) 0.0135(9) 0.0026(7) 0.0037(7) 0.0017(7)
C5 0.0159(9) 0.0166(9) 0.0200(9) 0.0001(7) 0.0084(8) 0.0038(7)
C6 0.0280(11) 0.0217(10) 0.0195(10) -0.0025(8) 0.0149(8) 0.0023(8)
C7 0.0139(9) 0.0145(9) 0.0164(9) 0.0028(7) 0.0055(7) 0.0019(7)
C8 0.0208(10) 0.0290(11) 0.0224(10) 0.0058(8) 0.0145(8) 0.0088(8)
N1 0.0093(7) 0.0205(8) 0.0157(8) 0.0021(6) 0.0039(6) 0.0018(6)
Br1 0.01316(12) 0.02335(13) 0.01820(13) 0.00205(8) 0.00127(8) 0.00803(8)
N2 0.0138(8) 0.0302(10) 0.0130(8) 0.0003(7) 0.0029(6) 0.0053(7)
O1 0.0384(9) 0.0299(9) 0.0287(9) 0.0037(7) 0.0155(7) 0.0150(7)
O2 0.0241(8) 0.0372(9) 0.0159(7) 0.0002(6) 0.0087(6) -0.0023(6)
O3 0.0121(7) 0.0307(8) 0.0223(7) 0.0047(6) 0.0078(6) 0.0088(6)
O4 0.0152(7) 0.0279(8) 0.0174(7) 0.0044(5) 0.0092(5) 0.0071(6)

loop_
_atom_type_symbol
_atom_type_description
_atom_type_scat_dispersion_real
_atom_type_scat_dispersion_imag
_atom_type_scat_source
C C 0.0033 0.0016 'International Tables Vol C Tables 4.2.6.8 and 6.1.1.4'
H H 0.0000 0.0000 'International Tables Vol C Tables 4.2.6.8 and 6.1.1.4'
Br Br -0.2901 2.4595 'International Tables Vol C Tables 4.2.6.8 and 6.1.1.4'
N N 0.0061 0.0033 'International Tables Vol C Tables 4.2.6.8 and 6.1.1.4'
O O 0.0106 0.0060 'International Tables Vol C Tables 4.2.6.8 and 6.1.1.4'

loop_
_geom_angle_atom_site_label_1
_geom_angle_atom_site_label_2
_geom_angle_atom_site_label_3
_geom_angle
C2 C1 N1 106.50(16)
C2 C1 C5 131.19(18)
N1 C1 C5 122.31(17)
C1 C2 C3 108.79(16)
C1 C2 Br1 122.81(15)
C3 C2 Br1 128.36(14)
C4 C3 C2 105.62(16)
C4 C3 C7 126.20(17)
C2 C3 C7 128.08(17)
N1 C4 C3 108.28(17)
C1 C5 C6 109.90(16)
N2 C6 C5 112.68(16)
O3 C7 O4 122.99(17)
O3 C7 C3 124.82(18)
O4 C7 C3 112.18(16)
C4 N1 C1 110.80(15)
O1 N2 O2 124.10(17)
O1 N2 C6 119.64(17)
O2 N2 C6 116.26(17)
C7 O4 C8 115.47(15)

loop_
_geom_bond_atom_site_label_1
_geom_bond_atom_site_label_2
_geom_bond_distance
C1 C2 1.368(3)
C1 N1 1.373(2)
C1 C5 1.495(3)
C2 C3 1.426(3)
C2 Br1 1.8722(19)
C3 C4 1.388(3)
C3 C7 1.454(2)
C4 N1 1.348(2)
C5 C6 1.510(3)
C6 N2 1.500(2)
C7 O3 1.213(2)
C7 O4 1.344(2)
C8 O4 1.452(2)
N2 O1 1.216(2)
N2 O2 1.233(2)

loop_
_geom_hbond_atom_site_label_D
_geom_hbond_atom_site_label_H
_geom_hbond_atom_site_label_A
_geom_hbond_site_symmetry_A
_geom_hbond_distance_DH
_geom_hbond_distance_HA
_geom_hbond_distance_DA
_geom_hbond_angle_DHA
N1 H1 O3 1_655 0.88 1.96 2.805(2) 160.5
